data_4115200
loop_
_publ_author_name
'Ken Sakai'
'Eri Ishigami'
'Yosuke Konno'
'Takashi Kajiwara'
'Tasuku Ito'

_publ_contact_author
;
    Dr Ken Sakai
    Department of Applied Chemistry
    Faculty of Science
    Science University of Tokyo
    Kagurazaka 1-3, Shinjuku-ku
    Tokyo 162-8601, Japan
;
_publ_contact_author_email ksakai@ch.kagu.tus.ac.jp
_publ_contact_author_fax '81 3 3260 4670'
_publ_contact_author_phone '81 3 3260 4670'
_publ_section_title
;
 New Partially Oxidized 1-D Platinum Chain Complexes Consisting of
 Carboxylate-Bridged cis-Diammineplatinum Dimer Cations
;
_journal_name_full 'Journal of the American Chemical Society'
_journal_page_first 12088
_journal_page_last 12089
_journal_paper_doi 10.1021/ja0275461
_journal_volume 124
_journal_year 2002
_chemical_formula_moiety 'C6 H22 N4 O4 Pt2, 0.35(Cl O4), 1.81(N O3), 1.84(H2 O)'
_chemical_formula_sum 'C6 H25.68 Cl0.35 N5.81 O12.67 Pt2'
_chemical_formula_weight 784.65
_space_group_IT_number 2
_symmetry_cell_setting triclinic
_symmetry_Int_Tables_number 2
_symmetry_space_group_name_Hall '-P 1'
_symmetry_space_group_name_H-M 'P -1'
_atom_sites_solution_hydrogens geom
_atom_sites_solution_primary direct
_atom_sites_solution_secondary difmap
_audit_creation_date 02/05/08
_audit_creation_method 'SHELXL97-2 (Sheldrick, 1997)'
_audit_update_record
;
2001-06-27     text and data added by Ken Sakai
;
_cell_angle_alpha 101.489(2)
_cell_angle_beta 103.882(2)
_cell_angle_gamma 99.534(2)
_cell_formula_units_Z 2
_cell_length_a 9.4102(8)
_cell_length_b 10.0776(8)
_cell_length_c 11.4257(9)
_cell_measurement_reflns_used 2653
_cell_measurement_temperature 293(2)
_cell_measurement_theta_max 23.26
_cell_measurement_theta_min 2.29
_cell_volume 1004.53(14)
_computing_cell_refinement 'SMART & SAINT (Bruker, 1998)'
_computing_data_collection 'SMART (Bruker, 1998)'
_computing_data_reduction 'SAINT (Bruker, 1998)'
_computing_molecular_graphics
;
SHELXTL (Bruker, 1998), TEXSAN (Molecular Structure Corporation, Rigaku 
Corporation, 1998) & KENX (Sakai, 2001)
;
_computing_publication_material 'SHELXL97-2 (Sheldrick, 1997)'
_computing_structure_refinement 'SHELXL-97 (Sheldrick, 1997)'
_computing_structure_solution 'SHELXS97 (Sheldrick, 1997a)'
_diffrn_ambient_temperature 293(2)
_diffrn_detector_area_resol_mean 8.366
_diffrn_measured_fraction_theta_full 0.993
_diffrn_measured_fraction_theta_max 0.993
_diffrn_measurement_device_type 'CCD area detector'
_diffrn_measurement_method 'phi and omega scans'
_diffrn_radiation_monochromator graphite
_diffrn_radiation_source 'sealed tube'
_diffrn_radiation_type MoK\a
_diffrn_radiation_wavelength 0.71073
_diffrn_reflns_av_R_equivalents 0.0330
_diffrn_reflns_av_sigmaI/netI 0.0453
_diffrn_reflns_limit_h_max 10
_diffrn_reflns_limit_h_min -10
_diffrn_reflns_limit_k_max 8
_diffrn_reflns_limit_k_min -11
_diffrn_reflns_limit_l_max 12
_diffrn_reflns_limit_l_min -12
_diffrn_reflns_number 5014
_diffrn_reflns_theta_full 23.28
_diffrn_reflns_theta_max 23.28
_diffrn_reflns_theta_min 1.90
_diffrn_standards_decay_%
;
103 reflections were remeasured after the data collection which showed no
decay in the period.
;
_exptl_absorpt_coefficient_mu 14.026
_exptl_absorpt_correction_T_max 0.239339
_exptl_absorpt_correction_T_min 0.11533
_exptl_absorpt_correction_type multi-scan
_exptl_absorpt_process_details '(SADABS; Sheldrick, 1996)'
_exptl_crystal_colour 'dark brown'
_exptl_crystal_density_diffrn 2.594
_exptl_crystal_description 'plate needle'
_exptl_crystal_F_000 731
_exptl_crystal_size_max 0.17
_exptl_crystal_size_mid 0.15
_exptl_crystal_size_min 0.02
_refine_diff_density_max 3.142
_refine_diff_density_min -2.720
_refine_diff_density_rms 0.366
_refine_ls_extinction_coef 0.0002(3)
_refine_ls_extinction_method SHELXL
_refine_ls_goodness_of_fit_ref 1.049
_refine_ls_hydrogen_treatment mixed
_refine_ls_matrix_type full
_refine_ls_number_parameters 411
_refine_ls_number_reflns 2878
_refine_ls_number_restraints 258
_refine_ls_restrained_S_all 1.145
_refine_ls_R_factor_all 0.0610
_refine_ls_R_factor_gt 0.0519
_refine_ls_shift/su_max 0.000
_refine_ls_shift/su_mean 0.000
_refine_ls_structure_factor_coef Fsqd
_refine_ls_weighting_details 'calc w=1/[\s^2^(Fo^2^)+(0.1075P)^2^+0.0000P] where P=(Fo^2^+2Fc^2^)/3'
_refine_ls_weighting_scheme calc
_refine_ls_wR_factor_gt 0.1390
_refine_ls_wR_factor_ref 0.1455
_reflns_number_gt 2293
_reflns_number_total 2878
_reflns_threshold_expression >2sigma(I)
_cod_data_source_file ja0275461_s3_2.cif
_cod_data_source_block complex4
_cod_original_sg_symbol_H-M 'P -1 '
_cod_database_code 4115200

loop_
_symmetry_equiv_pos_as_xyz
'x, y, z'
'-x, -y, -z'

loop_
_atom_site_label
_atom_site_type_symbol
_atom_site_fract_x
_atom_site_fract_y
_atom_site_fract_z
_atom_site_U_iso_or_equiv
_atom_site_adp_type
_atom_site_occupancy
_atom_site_symmetry_multiplicity
_atom_site_calc_flag
_atom_site_refinement_flags
_atom_site_disorder_assembly
_atom_site_disorder_group
Pt1 Pt 0.04230(6) -0.00459(6) 0.13378(5) 0.0226(3) Uani 1 1 d U . .
Pt2 Pt 0.03845(6) -0.00027(6) 0.38021(4) 0.0210(3) Uani 1 1 d U . .
Cl1 Cl -0.4675(13) 0.1571(12) 0.0449(10) 0.028(3) Uiso 0.347(9) 1 d PD A 1
O1A O -0.099(2) -0.183(2) 0.1049(18) 0.022(5) Uani 0.50 1 d PU . 1
O1B O -0.172(2) -0.128(2) 0.0899(18) 0.023(5) Uani 0.50 1 d PU . 2
O2A O -0.096(3) -0.182(2) 0.3013(19) 0.027(5) Uani 0.50 1 d PU . 1
O2B O -0.181(2) -0.113(2) 0.2910(17) 0.019(4) Uani 0.50 1 d PU . 2
O3A O -0.131(2) 0.104(2) 0.1393(18) 0.020(4) Uani 0.50 1 d PU . 1
O3B O -0.022(3) 0.169(2) 0.1728(19) 0.027(5) Uani 0.50 1 d PU . 2
O4A O -0.135(2) 0.104(2) 0.3371(18) 0.021(5) Uani 0.50 1 d PU . 1
O4B O -0.011(2) 0.1756(19) 0.3747(17) 0.017(4) Uani 0.50 1 d PU . 2
O8 O -0.569(3) 0.193(2) 0.367(2) 0.029(3) Uiso 0.447(13) 1 d P A 1
O9 O -0.334(3) 0.175(2) 0.404(2) 0.029(3) Uiso 0.447(13) 1 d P A 1
O10 O -0.521(3) -0.017(3) 0.348(3) 0.029(3) Uiso 0.447(13) 1 d P A 1
O11 O -0.115(4) -0.628(3) 0.048(3) 0.036(7) Uiso 0.286(14) 1 d PD B 2
O12 O -0.114(4) -0.450(3) -0.023(3) 0.036(7) Uiso 0.286(14) 1 d PD B 2
O13 O -0.061(5) -0.430(3) 0.172(2) 0.036(7) Uiso 0.286(14) 1 d PD B 2
O14 O -0.659(3) -0.215(3) 0.291(2) 0.029(3) Uiso 0.360(10) 1 d PD A 2
O15 O -0.542(4) -0.001(3) 0.327(3) 0.029(3) Uiso 0.360(10) 1 d PD A 2
O16 O -0.416(3) -0.160(3) 0.348(2) 0.029(3) Uiso 0.360(10) 1 d PD A 2
O17 O 0.542(11) 0.746(6) 0.304(8) 0.100 Uiso 0.207(15) 1 d PD C 1
O18 O 0.452(11) 0.612(8) 0.404(7) 0.100 Uiso 0.207(15) 1 d PD C 1
O19 O 0.519(12) 0.526(7) 0.244(7) 0.100 Uiso 0.207(15) 1 d PD C 1
O20 O 0.367(4) 0.532(5) 0.410(4) 0.100 Uiso 0.360(10) 1 d PD A 2
O21 O 0.563(5) 0.490(5) 0.360(4) 0.100 Uiso 0.360(10) 1 d PD A 2
O22 O 0.585(5) 0.628(5) 0.535(4) 0.100 Uiso 0.360(10) 1 d PD . 2
O23 O -0.386(6) 0.163(7) -0.025(5) 0.028(3) Uiso 0.152(12) 1 d PD A 2
O24 O -0.606(5) 0.116(6) -0.001(5) 0.028(3) Uiso 0.152(12) 1 d PD A 2
O25 O -0.415(6) 0.097(7) 0.136(5) 0.028(3) Uiso 0.152(12) 1 d PD A 2
O26 O -0.329(2) 0.110(2) 0.046(2) 0.028(3) Uiso 0.347(9) 1 d PD . 1
O27 O -0.447(3) 0.284(2) 0.123(2) 0.028(3) Uiso 0.347(9) 1 d PD A 1
O28 O -0.568(3) 0.045(2) 0.069(2) 0.028(3) Uiso 0.347(9) 1 d PD . 1
O29 O -0.535(3) 0.158(3) -0.0863(18) 0.028(3) Uiso 0.347(9) 1 d PD A 1
O30 O -0.794(3) -0.338(3) 0.248(2) 0.060(7) Uani 0.50 1 d PU . .
O31 O 0.297(4) 0.353(3) 0.335(3) 0.069(8) Uani 0.50 1 d PU . .
O32 O -0.526(6) -0.008(5) 0.423(5) 0.029(3) Uiso 0.21(3) 1 d P . .
O33 O 0.099(3) 0.398(2) 0.311(2) 0.046(6) Uani 0.50 1 d PU . .
O38 O -0.529(10) -0.010(8) 0.180(8) 0.028(3) Uiso 0.13(2) 1 d P . .
N1A N 0.185(3) 0.192(3) 0.155(2) 0.024(6) Uani 0.50 1 d PU . 1
N1B N 0.255(3) 0.095(3) 0.161(3) 0.039(7) Uani 0.50 1 d PU . 2
N2A N 0.210(3) -0.099(2) 0.121(2) 0.022(6) Uani 0.50 1 d PU . 1
N2B N 0.105(3) -0.195(3) 0.076(3) 0.039(7) Uani 0.50 1 d PU . 2
N3A N 0.172(3) 0.204(3) 0.470(2) 0.023(6) Uani 0.50 1 d PU D 1
N3B N 0.251(3) 0.099(3) 0.475(2) 0.029(6) Uani 0.50 1 d PU E 2
N4A N 0.214(3) -0.088(2) 0.433(2) 0.021(5) Uani 0.50 1 d PU F 1
N4B N 0.084(3) -0.200(3) 0.387(2) 0.027(6) Uani 0.50 1 d PU G 2
N5 N -0.473(4) 0.113(3) 0.375(3) 0.029(3) Uiso 0.447(13) 1 d P A 1
N6 N -0.097(3) -0.503(3) 0.066(3) 0.036(7) Uiso 0.286(14) 1 d PD B 2
N7 N -0.539(3) -0.127(3) 0.323(2) 0.029(3) Uiso 0.360(10) 1 d PD A 2
N8 N 0.505(7) 0.627(6) 0.318(5) 0.100 Uiso 0.207(15) 1 d PD C 1
N9 N 0.502(4) 0.551(4) 0.434(3) 0.100 Uiso 0.360(10) 1 d PD A 2
N10 N -0.471(5) 0.127(5) 0.037(4) 0.028(3) Uiso 0.152(12) 1 d PD A 2
C1A C -0.140(4) -0.239(3) 0.183(3) 0.029(7) Uani 0.50 1 d PU H 1
C1B C -0.242(4) -0.151(3) 0.175(3) 0.026(7) Uani 0.50 1 d PU I 2
C2A C -0.256(4) -0.371(4) 0.144(3) 0.042(9) Uani 0.50 1 d PU H 1
C2B C -0.401(5) -0.239(4) 0.126(4) 0.057(11) Uani 0.50 1 d PU I 2
C3A C -0.272(4) -0.453(4) 0.009(3) 0.045(9) Uani 0.50 1 d PU H 1
C3B C -0.430(8) -0.357(7) 0.195(6) 0.038(15) Uani 0.25 1 d PU I 2
C3C C -0.460(9) -0.338(8) 0.024(7) 0.043(16) Uani 0.25 1 d PU I 2
C4A C -0.179(4) 0.140(4) 0.235(3) 0.037(8) Uani 0.50 1 d PU A 1
C4B C -0.028(3) 0.230(3) 0.282(2) 0.019(6) Uani 0.50 1 d PU J 2
C5A C -0.315(4) 0.199(3) 0.217(3) 0.032(8) Uani 0.50 1 d PU A 1
C5B C -0.066(4) 0.368(4) 0.290(3) 0.039(8) Uani 0.50 1 d PU J 2
C6A C -0.316(5) 0.312(4) 0.321(3) 0.051(10) Uani 0.50 1 d PU A 1
C6B C -0.018(4) 0.462(4) 0.417(3) 0.040(8) Uani 0.50 1 d PU . 2

loop_
_atom_site_aniso_label
_atom_site_aniso_U_11
_atom_site_aniso_U_22
_atom_site_aniso_U_33
_atom_site_aniso_U_23
_atom_site_aniso_U_13
_atom_site_aniso_U_12
Pt1 0.0171(4) 0.0401(5) 0.0124(4) 0.0096(3) 0.0032(3) 0.0089(3)
Pt2 0.0158(4) 0.0368(4) 0.0123(4) 0.0085(3) 0.0036(3) 0.0084(3)
O1A 0.022(5) 0.022(5) 0.022(5) 0.0053(16) 0.0064(17) 0.0049(16)
O1B 0.023(5) 0.023(5) 0.023(5) 0.0058(16) 0.0060(17) 0.0051(16)
O2A 0.027(5) 0.027(5) 0.027(5) 0.0068(17) 0.0078(18) 0.0060(16)
O2B 0.019(4) 0.019(4) 0.019(4) 0.0048(16) 0.0057(17) 0.0042(15)
O3A 0.020(5) 0.020(5) 0.020(5) 0.0050(16) 0.0056(17) 0.0048(15)
O3B 0.027(5) 0.027(5) 0.027(5) 0.0071(17) 0.0073(18) 0.0062(16)
O4A 0.021(5) 0.021(5) 0.021(5) 0.0054(16) 0.0062(17) 0.0049(15)
O4B 0.017(4) 0.017(4) 0.016(4) 0.0041(16) 0.0046(16) 0.0036(15)
O30 0.060(7) 0.060(7) 0.060(7) 0.015(2) 0.017(2) 0.013(2)
O31 0.069(8) 0.069(8) 0.069(8) 0.017(2) 0.020(3) 0.015(2)
O33 0.046(6) 0.046(6) 0.046(6) 0.0115(19) 0.013(2) 0.0103(18)
N1A 0.024(6) 0.024(6) 0.024(6) 0.0060(18) 0.007(2) 0.0053(17)
N1B 0.039(7) 0.039(7) 0.039(7) 0.010(2) 0.011(2) 0.009(2)
N2A 0.022(6) 0.022(6) 0.022(6) 0.0055(18) 0.0063(19) 0.0051(17)
N2B 0.039(7) 0.040(7) 0.039(7) 0.010(2) 0.011(2) 0.009(2)
N3A 0.023(6) 0.023(6) 0.023(6) 0.0059(18) 0.006(2) 0.0053(17)
N3B 0.029(6) 0.029(6) 0.029(6) 0.0071(19) 0.008(2) 0.0065(18)
N4A 0.021(6) 0.021(6) 0.021(6) 0.0052(18) 0.0059(19) 0.0049(17)
N4B 0.027(6) 0.027(6) 0.027(6) 0.0068(19) 0.008(2) 0.0061(18)
C1A 0.029(7) 0.029(7) 0.029(7) 0.007(2) 0.008(2) 0.006(2)
C1B 0.026(7) 0.026(7) 0.026(7) 0.006(2) 0.007(2) 0.0060(19)
C2A 0.042(9) 0.041(9) 0.042(9) 0.010(2) 0.012(3) 0.009(2)
C2B 0.057(11) 0.057(11) 0.057(11) 0.014(3) 0.016(3) 0.013(3)
C3A 0.045(9) 0.045(9) 0.045(9) 0.011(3) 0.013(3) 0.010(2)
C3B 0.038(15) 0.038(15) 0.038(15) 0.009(4) 0.011(4) 0.008(4)
C3C 0.043(16) 0.043(16) 0.043(16) 0.011(4) 0.012(5) 0.010(4)
C4A 0.037(8) 0.037(8) 0.037(8) 0.009(2) 0.010(3) 0.008(2)
C4B 0.019(6) 0.019(6) 0.019(6) 0.0049(19) 0.005(2) 0.0043(18)
C5A 0.032(8) 0.032(8) 0.032(8) 0.008(2) 0.009(2) 0.007(2)
C5B 0.039(8) 0.039(8) 0.039(8) 0.010(2) 0.011(3) 0.009(2)
C6A 0.051(10) 0.051(10) 0.051(10) 0.013(3) 0.014(3) 0.012(2)
C6B 0.040(9) 0.040(8) 0.040(8) 0.010(2) 0.011(3) 0.009(2)

loop_
_atom_type_symbol
_atom_type_description
_atom_type_scat_dispersion_real
_atom_type_scat_dispersion_imag
_atom_type_scat_source
C C 0.0033 0.0016 'International Tables Vol C Tables 4.2.6.8 and 6.1.1.4'
H H 0.0000 0.0000 'International Tables Vol C Tables 4.2.6.8 and 6.1.1.4'
N N 0.0061 0.0033 'International Tables Vol C Tables 4.2.6.8 and 6.1.1.4'
O O 0.0106 0.0060 'International Tables Vol C Tables 4.2.6.8 and 6.1.1.4'
Cl Cl 0.1484 0.1585 'International Tables Vol C Tables 4.2.6.8 and 6.1.1.4'
Pt Pt -1.7033 8.3905 'International Tables Vol C Tables 4.2.6.8 and 6.1.1.4'

loop_
_geom_angle_atom_site_label_1
_geom_angle_atom_site_label_2
_geom_angle_atom_site_label_3
_geom_angle
_geom_angle_site_symmetry_3
Pt2 Pt1 Pt1 163.52(4) 2
Pt1 Pt2 Pt2 167.29(4) 2_556
O1A Pt1 N2A 91.6(9) .
O3B Pt1 N1B 92.4(10) .
O3B Pt1 O1B 94.0(9) .
N1B Pt1 O1B 172.8(9) .
O1A Pt1 O3A 91.0(8) .
N2A Pt1 O3A 176.3(7) .
O3B Pt1 N2B 175.4(9) .
N1B Pt1 N2B 88.5(12) .
O1B Pt1 N2B 84.9(10) .
O1A Pt1 N1A 176.0(8) .
N2A Pt1 N1A 90.9(10) .
O3A Pt1 N1A 86.3(8) .
O3B Pt1 Pt2 81.6(6) .
O1A Pt1 Pt2 80.2(6) .
N2A Pt1 Pt2 100.7(7) .
N1B Pt1 Pt2 100.9(8) .
O1B Pt1 Pt2 83.4(5) .
O3A Pt1 Pt2 82.3(5) .
N2B Pt1 Pt2 102.6(7) .
N1A Pt1 Pt2 102.3(6) .
O4B Pt2 N3B 89.4(9) .
O2A Pt2 N4A 91.4(9) .
O4B Pt2 O2B 94.0(8) .
N3B Pt2 O2B 175.6(8) .
O2A Pt2 O4A 92.7(8) .
N4A Pt2 O4A 175.5(8) .
O4B Pt2 N4B 177.3(9) .
N3B Pt2 N4B 92.7(10) .
O2B Pt2 N4B 83.8(9) .
O2A Pt2 N3A 175.9(9) .
N4A Pt2 N3A 92.1(10) .
O4A Pt2 N3A 83.7(9) .
O4B Pt2 Pt1 82.0(5) .
O2A Pt2 Pt1 82.7(6) .
N3B Pt2 Pt1 101.1(7) .
N4A Pt2 Pt1 99.8(6) .
O2B Pt2 Pt1 82.1(5) .
O4A Pt2 Pt1 82.7(5) .
N4B Pt2 Pt1 99.1(7) .
N3A Pt2 Pt1 98.8(6) .
C1A O1A Pt1 129(2) .
C1B O1B Pt1 123.4(19) .
C1A O2A Pt2 125.2(19) .
C1B O2B Pt2 126.3(19) .
C4A O3A Pt1 125.8(19) .
C4B O3B Pt1 125.0(18) .
C4A O4A Pt2 126(2) .
C4B O4B Pt2 127.0(18) .
O1A C1A O2A 123(3) .
O1A C1A C2A 122(3) .
O2A C1A C2A 115(3) .
O2B C1B O1B 124(3) .
O2B C1B C2B 119(3) .
O1B C1B C2B 116(3) .
C1A C2A C3A 112(3) .
C3C C2B C1B 128(5) .
C1B C2B C3B 113(4) .
O3A C4A O4A 123(3) .
O3A C4A C5A 118(3) .
O4A C4A C5A 117(3) .
O4B C4B O3B 124(2) .
O4B C4B C5B 122(3) .
O3B C4B C5B 115(2) .
C4A C5A C6A 116(3) .
C4B C5B C6B 115(3) .
C5A C6A O9 85(2) .
O27 Cl1 O26 114.0(14) .
O27 Cl1 O28 114.3(13) .
O26 Cl1 O28 105.6(12) .
O27 Cl1 O29 111.1(13) .
O26 Cl1 O29 105.7(12) .
O28 Cl1 O29 105.4(12) .
O10 N5 O9 125(3) .
O10 N5 O8 119(3) .
O9 N5 O8 115(3) .
O13 N6 O11 120(2) .
O13 N6 O12 121(2) .
O11 N6 O12 119(2) .
O14 N7 O16 121(2) .
O14 N7 O15 119(2) .
O16 N7 O15 119(2) .
O19 N8 O18 121(3) .
O19 N8 O17 120(3) .
O18 N8 O17 119(3) .
O20 N9 O22 121(3) .
O20 N9 O21 121(3) .
O22 N9 O21 118(2) .
O24 N10 O23 121(3) .
O24 N10 O25 120(3) .
O23 N10 O25 118(3) .

loop_
_geom_bond_atom_site_label_1
_geom_bond_atom_site_label_2
_geom_bond_distance
_geom_bond_site_symmetry_2
Pt1 Pt2 2.8163(7) .
Pt1 Pt1 2.9929(10) 2
Pt2 Pt2 2.9938(10) 2_556
O1A N1A 2.87(3) 2
O1B N1B 2.89(3) 2
O2A N3A 2.91(3) 2_556
O2B N3B 2.89(3) 2_556
O3A N2A 2.88(3) 2
O3B N2B 2.84(3) 2
O4A N4A 2.92(3) 2_556
O4B N4B 2.93(3) 2_556
Pt1 O1A 1.97(2) .
Pt1 O1B 2.08(2) .
Pt1 O3A 2.110(19) .
Pt1 O3B 1.95(2) .
Pt1 N1A 2.13(2) .
Pt1 N1B 2.00(3) .
Pt1 N2A 1.99(2) .
Pt1 N2B 2.13(3) .
Pt2 O2A 1.95(2) .
Pt2 O2B 2.08(2) .
Pt2 O4A 2.09(2) .
Pt2 O4B 1.915(18) .
Pt2 N3A 2.14(3) .
Pt2 N3B 2.01(3) .
Pt2 N4A 2.02(2) .
Pt2 N4B 2.14(2) .
O1A C1A 1.24(3) .
O1B C1B 1.33(3) .
O2A C1A 1.30(4) .
O2B C1B 1.26(3) .
O3A C4A 1.29(4) .
O3B C4B 1.30(3) .
O4A C4A 1.29(4) .
O4B C4B 1.28(3) .
C1A C2A 1.48(5) .
C1B C2B 1.52(5) .
C2A C3A 1.56(5) .
C2B C3C 1.30(8) .
C2B C3B 1.57(7) .
C3B C3C 1.95(10) .
C4A C5A 1.48(5) .
C4B C5B 1.48(4) .
C5A C6A 1.48(5) .
C5B C6B 1.48(5) .
Cl1 O27 1.36(2) .
Cl1 O26 1.46(2) .
Cl1 O28 1.46(2) .
Cl1 O29 1.48(2) .
O8 N5 1.31(4) .
O9 N5 1.28(4) .
O10 N5 1.26(4) .
O11 N6 1.22(3) .
O12 N6 1.23(3) .
O13 N6 1.22(3) .
O14 N7 1.24(3) .
O15 N7 1.26(3) .
O16 N7 1.25(3) .
O17 N8 1.24(3) .
O18 N8 1.23(3) .
O19 N8 1.23(3) .
O20 N9 1.21(3) .
O21 N9 1.25(3) .
O22 N9 1.25(3) .
O23 N10 1.24(3) .
O24 N10 1.22(3) .
O25 N10 1.25(3) .

loop_
_geom_torsion_atom_site_label_1
_geom_torsion_atom_site_label_2
_geom_torsion_atom_site_label_3
_geom_torsion_atom_site_label_4
_geom_torsion
O3B Pt1 Pt2 O4B -3.7(9)
N1B Pt1 Pt2 O4B 87.2(10)
O1B Pt1 Pt2 O4B -98.7(8)
N2B Pt1 Pt2 O4B 178.1(10)
O1A Pt1 Pt2 O2A 2.1(8)
N2A Pt1 Pt2 O2A -87.8(10)
O3A Pt1 Pt2 O2A 94.4(8)
N1A Pt1 Pt2 O2A 178.9(9)
O3B Pt1 Pt2 N3B -91.5(10)
N1B Pt1 Pt2 N3B -0.7(10)
O1B Pt1 Pt2 N3B 173.5(9)
N2B Pt1 Pt2 N3B 90.2(12)
O1A Pt1 Pt2 N4A 92.3(9)
N2A Pt1 Pt2 N4A 2.4(10)
O3A Pt1 Pt2 N4A -175.4(9)
N1A Pt1 Pt2 N4A -90.9(10)
O3B Pt1 Pt2 O2B 91.5(9)
N1B Pt1 Pt2 O2B -177.6(9)
O1B Pt1 Pt2 O2B -3.5(7)
N2B Pt1 Pt2 O2B -86.7(10)
O1A Pt1 Pt2 O4A -91.6(8)
N2A Pt1 Pt2 O4A 178.6(9)
O3A Pt1 Pt2 O4A 0.7(7)
N1A Pt1 Pt2 O4A 85.2(9)
O3B Pt1 Pt2 N4B 173.8(10)
N1B Pt1 Pt2 N4B -95.3(11)
O1B Pt1 Pt2 N4B 78.8(9)
N2B Pt1 Pt2 N4B -4.4(11)
O1A Pt1 Pt2 N3A -174.1(9)
N2A Pt1 Pt2 N3A 96.1(10)
O3A Pt1 Pt2 N3A -81.7(9)
N1A Pt1 Pt2 N3A 2.8(9)
